data_4500211
loop_
_publ_author_name
'Mochida, Tomoyuki'
'Miura, Yuji'
'Shimizu, Fumiko'

_publ_section_title
;
 Assembled Structures and Cation&#x2212;Anion Interactions in Crystals of
 Alkylimidazolium and Alkyltriazolium Iodides with Ferrocenyl Substituents
;
_journal_issue 1
_journal_name_full 'Crystal Growth &amp; Design'
_journal_page_first 262
_journal_paper_doi 10.1021/cg101264h
_journal_volume 11
_journal_year 2011
_chemical_formula_moiety 'C23 H25 Fe N2, I'
_chemical_formula_sum 'C23 H25 Fe I N2'
_chemical_formula_weight 512.20
_chemical_name_systematic
;
 ?
;
_space_group_IT_number 15
_symmetry_cell_setting monoclinic
_symmetry_space_group_name_Hall '-C 2yc'
_symmetry_space_group_name_H-M 'C 1 2/c 1'
_atom_sites_solution_hydrogens geom
_atom_sites_solution_primary direct
_atom_sites_solution_secondary difmap
_audit_creation_method SHELXL-97
_cell_angle_alpha 90.00
_cell_angle_beta 90.773(2)
_cell_angle_gamma 90.00
_cell_formula_units_Z 8
_cell_length_a 15.0403(14)
_cell_length_b 15.0550(14)
_cell_length_c 18.9980(18)
_cell_measurement_reflns_used 5883
_cell_measurement_temperature 193
_cell_measurement_theta_max 27.22
_cell_measurement_theta_min 2.20
_cell_volume 4301.4(7)
_computing_cell_refinement 'APEX2 (Bruker AXS, 2006)'
_computing_data_collection 'APEX2 (Bruker AXS, 2006)'
_computing_data_reduction 'SAINT (Bruker AXS, 2004)'
_computing_molecular_graphics 'XSHEL (Bruker AXS,2002)'
_computing_publication_material 'XCIF (Bruker AXS, 2001)'
_computing_structure_refinement 'SHELXL-97 (Sheldrick, 1997)'
_computing_structure_solution 'SHELXS-97 (Sheldrick, 1997)'
_diffrn_ambient_temperature 193
_diffrn_detector_area_resol_mean 8.333
_diffrn_measured_fraction_theta_full 0.711
_diffrn_measured_fraction_theta_max 0.711
_diffrn_measurement_device_type 'Bruker APEXII CCD area detector'
_diffrn_measurement_method 'phi and omega scans'
_diffrn_radiation_monochromator 'Bruker Helios multilayer confocal mirror'
_diffrn_radiation_source 'Bruker TXS fine-focus rotating anode'
_diffrn_radiation_type MoK\a
_diffrn_radiation_wavelength 0.71073
_diffrn_reflns_av_R_equivalents 0.0289
_diffrn_reflns_av_sigmaI/netI 0.0627
_diffrn_reflns_limit_h_max 12
_diffrn_reflns_limit_h_min -18
_diffrn_reflns_limit_k_max 18
_diffrn_reflns_limit_k_min -17
_diffrn_reflns_limit_l_max 23
_diffrn_reflns_limit_l_min -22
_diffrn_reflns_number 6362
_diffrn_reflns_theta_full 25.68
_diffrn_reflns_theta_max 25.68
_diffrn_reflns_theta_min 2.14
_exptl_absorpt_coefficient_mu 2.146
_exptl_absorpt_correction_T_max 0.8303
_exptl_absorpt_correction_T_min 0.4133
_exptl_absorpt_correction_type empirical
_exptl_absorpt_process_details
;
SADABS Sheldrick 1996
;
_exptl_crystal_colour Red-orange
_exptl_crystal_density_diffrn 1.582
_exptl_crystal_density_method 'not measured'
_exptl_crystal_description block
_exptl_crystal_F_000 2048
_exptl_crystal_size_max 0.50
_exptl_crystal_size_mid 0.11
_exptl_crystal_size_min 0.09
_refine_diff_density_max 5.296
_refine_diff_density_min -0.667
_refine_diff_density_rms 0.163
_refine_ls_extinction_method none
_refine_ls_goodness_of_fit_ref 1.026
_refine_ls_hydrogen_treatment constr
_refine_ls_matrix_type full
_refine_ls_number_parameters 245
_refine_ls_number_reflns 2896
_refine_ls_number_restraints 0
_refine_ls_restrained_S_all 1.026
_refine_ls_R_factor_all 0.0792
_refine_ls_R_factor_gt 0.0613
_refine_ls_shift/su_max 0.000
_refine_ls_shift/su_mean 0.000
_refine_ls_structure_factor_coef Fsqd
_refine_ls_weighting_details 'calc w=1/[\s^2^(Fo^2^)+(0.1360P)^2^+0.0000P] where P=(Fo^2^+2Fc^2^)/3'
_refine_ls_weighting_scheme calc
_refine_ls_wR_factor_gt 0.1938
_refine_ls_wR_factor_ref 0.2034
_reflns_number_gt 2041
_reflns_number_total 2896
_reflns_threshold_expression >2\s(I)
_cod_data_source_file cg101264h_si_001.cif
_cod_data_source_block 4b-I
_cod_depositor_comments
;
The following automatic conversions were performed:

'_symmetry_cell_setting' value 'Monoclinic' changed to 'monoclinic'
according to /home/saulius/struct/CIF-dictionaries/cif_core.dic
dictionary named 'cif_core.dic' version 2.4.1 from 2010-06-29.

Automatic conversion script
Id: cif_fix_values 1715 2011-07-08 13:25:40Z adriana 
;
_cod_original_sg_symbol_H-M 'C 2/c'
_cod_database_code 4500211

loop_
_symmetry_equiv_pos_as_xyz
'x, y, z'
'-x, y, -z+1/2'
'x+1/2, y+1/2, z'
'-x+1/2, y+1/2, -z+1/2'
'-x, -y, -z'
'x, -y, z-1/2'
'-x+1/2, -y+1/2, -z'
'x+1/2, -y+1/2, z-1/2'

loop_
_atom_site_label
_atom_site_type_symbol
_atom_site_fract_x
_atom_site_fract_y
_atom_site_fract_z
_atom_site_U_iso_or_equiv
_atom_site_adp_type
_atom_site_occupancy
_atom_site_symmetry_multiplicity
_atom_site_calc_flag
_atom_site_refinement_flags
C1 C 0.3511(6) 0.5530(5) 0.5300(5) 0.0299(18) Uani 1 1 d .
H1 H 0.3038 0.5221 0.5518 0.036 Uiso 1 1 calc R
C2 C 0.1609(8) 0.3171(7) 0.1730(5) 0.047(3) Uani 1 1 d .
H2A H 0.1767 0.2533 0.1722 0.056 Uiso 1 1 calc R
H2B H 0.1979 0.3481 0.1380 0.056 Uiso 1 1 calc R
C3 C 0.3947(7) 0.6193(6) 0.5655(5) 0.0335(19) Uani 1 1 d .
H3 H 0.3776 0.6331 0.6122 0.040 Uiso 1 1 calc R
C4 C 0.0641(10) 0.3281(10) 0.1535(7) 0.075(4) Uani 1 1 d .
H4A H 0.0316 0.3499 0.1944 0.112 Uiso 1 1 calc R
H4B H 0.0395 0.2706 0.1387 0.112 Uiso 1 1 calc R
H4C H 0.0582 0.3707 0.1148 0.112 Uiso 1 1 calc R
C5 C 0.4900(6) 0.6423(6) 0.4659(5) 0.033(2) Uani 1 1 d .
H5 H 0.5374 0.6731 0.4441 0.040 Uiso 1 1 calc R
C6 C 0.2686(7) 0.3318(6) 0.4016(5) 0.038(2) Uani 1 1 d .
H6 H 0.2405 0.2756 0.4059 0.045 Uiso 1 1 calc R
C7 C 0.5629(7) 0.8283(6) 0.6613(5) 0.038(2) Uani 1 1 d .
H7 H 0.5736 0.8541 0.7092 0.046 Uiso 1 1 calc R
C8 C 0.4133(8) 0.9836(7) 0.5737(8) 0.060(3) Uani 1 1 d .
H8 H 0.4502 1.0365 0.5613 0.072 Uiso 1 1 calc R
C9 C 0.3758(6) 0.5308(5) 0.4617(4) 0.0246(16) Uani 1 1 d .
C10 C 0.3301(6) 0.4498(6) 0.3549(4) 0.0330(19) Uani 1 1 d .
H10 H 0.3512 0.4915 0.3215 0.040 Uiso 1 1 calc R
C11 C 0.3757(8) 0.9237(8) 0.5279(6) 0.052(3) Uani 1 1 d .
H11 H 0.3815 0.9243 0.4756 0.062 Uiso 1 1 calc R
C12 C 0.4475(7) 0.5741(6) 0.4302(4) 0.035(2) Uani 1 1 d .
H12 H 0.4667 0.5568 0.3848 0.042 Uiso 1 1 calc R
C13 C 0.2929(7) 0.3855(6) 0.4552(5) 0.036(2) Uani 1 1 d .
H13 H 0.2835 0.3753 0.5039 0.044 Uiso 1 1 calc R
C14 C 0.5605(6) 0.8073(6) 0.5415(5) 0.035(2) Uani 1 1 d .
H14 H 0.5709 0.8149 0.4899 0.042 Uiso 1 1 calc R
C15 C 0.1795(7) 0.3541(6) 0.2442(5) 0.041(2) Uani 1 1 d .
H15A H 0.1388 0.3265 0.2784 0.049 Uiso 1 1 calc R
H15B H 0.1677 0.4188 0.2437 0.049 Uiso 1 1 calc R
C16 C 0.3856(9) 0.9573(8) 0.6437(7) 0.058(3) Uani 1 1 d .
H16 H 0.4022 0.9884 0.6885 0.070 Uiso 1 1 calc R
C17 C 0.2756(7) 0.3379(7) 0.2680(5) 0.040(2) Uani 1 1 d .
H17A H 0.2885 0.2734 0.2667 0.048 Uiso 1 1 calc R
H17B H 0.3165 0.3680 0.2353 0.048 Uiso 1 1 calc R
C18 C 0.5115(7) 0.7521(6) 0.6473(5) 0.034(2) Uani 1 1 d .
H18 H 0.4813 0.7142 0.6829 0.041 Uiso 1 1 calc R
C19 C 0.3366(9) 0.8849(9) 0.6390(7) 0.062(4) Uani 1 1 d .
H19 H 0.3108 0.8526 0.6798 0.074 Uiso 1 1 calc R
C20 C 0.5105(6) 0.7384(5) 0.5734(4) 0.0275(18) Uani 1 1 d .
C21 C 0.4635(6) 0.6669(5) 0.5349(4) 0.0254(17) Uani 1 1 d .
C22 C 0.3278(7) 0.8586(7) 0.5681(7) 0.053(3) Uani 1 1 d .
H22 H 0.2930 0.8071 0.5492 0.064 Uiso 1 1 calc R
C23 C 0.5938(7) 0.8656(6) 0.5982(6) 0.040(2) Uani 1 1 d .
H23 H 0.6315 0.9199 0.5930 0.048 Uiso 1 1 calc R
Fe1 Fe 0.45795(8) 0.85958(7) 0.59695(6) 0.0276(4) Uani 1 1 d .
I1 I 0.17285(5) 0.09957(4) 0.31333(3) 0.0443(3) Uani 1 1 d .
N1 N 0.2911(5) 0.3720(5) 0.3408(4) 0.0329(16) Uani 1 1 d .
N2 N 0.3341(5) 0.4582(4) 0.4258(4) 0.0283(15) Uani 1 1 d .

loop_
_atom_site_aniso_label
_atom_site_aniso_U_11
_atom_site_aniso_U_22
_atom_site_aniso_U_33
_atom_site_aniso_U_23
_atom_site_aniso_U_13
_atom_site_aniso_U_12
C1 0.029(5) 0.028(4) 0.032(4) -0.001(3) 0.006(4) -0.001(3)
C2 0.049(7) 0.054(6) 0.037(5) -0.008(4) -0.007(5) -0.008(5)
C3 0.036(5) 0.039(5) 0.026(4) -0.004(3) 0.000(4) 0.003(4)
C4 0.062(9) 0.101(11) 0.062(8) -0.011(7) -0.012(7) 0.021(7)
C5 0.028(5) 0.036(5) 0.036(5) -0.003(3) 0.002(4) 0.000(4)
C6 0.036(6) 0.035(5) 0.042(5) 0.003(4) -0.005(4) -0.003(4)
C7 0.042(6) 0.040(5) 0.032(4) -0.003(4) -0.017(4) 0.003(4)
C8 0.045(7) 0.037(6) 0.098(10) 0.013(6) -0.011(7) 0.002(5)
C9 0.022(4) 0.027(4) 0.024(4) 0.000(3) -0.002(3) -0.001(3)
C10 0.031(5) 0.038(5) 0.030(5) -0.001(3) 0.002(4) 0.002(4)
C11 0.044(7) 0.072(7) 0.040(6) 0.016(5) 0.004(5) 0.035(5)
C12 0.042(6) 0.041(5) 0.023(4) -0.002(3) 0.004(4) -0.006(4)
C13 0.041(6) 0.032(5) 0.037(5) 0.008(3) -0.001(4) -0.003(4)
C14 0.029(5) 0.033(4) 0.044(5) -0.004(4) 0.000(4) 0.000(4)
C15 0.039(6) 0.045(5) 0.038(5) -0.014(4) -0.003(4) 0.012(4)
C16 0.065(8) 0.052(7) 0.058(7) -0.020(5) 0.001(6) 0.024(6)
C17 0.037(6) 0.045(5) 0.037(5) -0.016(4) 0.001(4) -0.001(4)
C18 0.038(6) 0.035(5) 0.029(4) -0.001(3) -0.010(4) 0.004(4)
C19 0.045(8) 0.087(9) 0.055(7) 0.023(6) 0.017(6) 0.020(6)
C20 0.026(4) 0.023(4) 0.034(4) -0.003(3) -0.002(4) 0.007(3)
C21 0.024(4) 0.027(4) 0.025(4) 0.001(3) -0.002(3) 0.003(3)
C22 0.023(5) 0.038(6) 0.099(10) -0.010(5) -0.011(6) 0.006(4)
C23 0.030(5) 0.037(5) 0.053(6) -0.009(4) -0.011(5) 0.000(4)
Fe1 0.0263(7) 0.0271(7) 0.0294(6) -0.0022(4) -0.0029(5) 0.0027(5)
I1 0.0470(5) 0.0496(5) 0.0365(4) 0.0006(3) 0.0026(3) -0.0120(3)
N1 0.028(4) 0.034(4) 0.036(4) -0.011(3) -0.002(3) 0.001(3)
N2 0.031(4) 0.027(4) 0.027(3) -0.002(3) -0.006(3) 0.002(3)

loop_
_atom_type_symbol
_atom_type_description
_atom_type_scat_dispersion_real
_atom_type_scat_dispersion_imag
_atom_type_scat_source
C C 0.0033 0.0016 'International Tables Vol C Tables 4.2.6.8 and 6.1.1.4'
H H 0.0000 0.0000 'International Tables Vol C Tables 4.2.6.8 and 6.1.1.4'
N N 0.0061 0.0033 'International Tables Vol C Tables 4.2.6.8 and 6.1.1.4'
Fe Fe 0.3463 0.8444 'International Tables Vol C Tables 4.2.6.8 and 6.1.1.4'
I I -0.4742 1.8119 'International Tables Vol C Tables 4.2.6.8 and 6.1.1.4'

loop_
_geom_angle_atom_site_label_1
_geom_angle_atom_site_label_2
_geom_angle_atom_site_label_3
_geom_angle
C3 C1 C9 120.2(8)
C3 C1 H1 119.9
C9 C1 H1 119.9
C15 C2 C4 110.6(10)
C15 C2 H2A 109.5
C4 C2 H2A 109.5
C15 C2 H2B 109.5
C4 C2 H2B 109.5
H2A C2 H2B 108.1
C1 C3 C21 121.5(8)
C1 C3 H3 119.2
C21 C3 H3 119.2
C2 C4 H4A 109.5
C2 C4 H4B 109.5
H4A C4 H4B 109.5
C2 C4 H4C 109.5
H4A C4 H4C 109.5
H4B C4 H4C 109.5
C12 C5 C21 120.8(8)
C12 C5 H5 119.6
C21 C5 H5 119.6
C13 C6 N1 108.0(8)
C13 C6 H6 126.0
N1 C6 H6 126.0
C18 C7 C23 110.4(8)
C18 C7 Fe1 69.9(5)
C23 C7 Fe1 70.0(6)
C18 C7 H7 124.7
C23 C7 H7 124.7
Fe1 C7 H7 124.7
C11 C8 C16 106.3(10)
C11 C8 Fe1 70.4(6)
C16 C8 Fe1 69.4(6)
C11 C8 H8 126.8
C16 C8 H8 126.8
Fe1 C8 H8 126.8
C1 C9 C12 120.1(8)
C1 C9 N2 120.4(7)
C12 C9 N2 119.2(7)
N1 C10 N2 107.1(8)
N1 C10 H10 126.4
N2 C10 H10 126.4
C8 C11 C22 108.5(10)
C8 C11 Fe1 70.2(7)
C22 C11 Fe1 68.9(5)
C8 C11 H11 125.8
C22 C11 H11 125.8
Fe1 C11 H11 125.8
C5 C12 C9 119.3(8)
C5 C12 H12 120.3
C9 C12 H12 120.3
C6 C13 N2 106.8(8)
C6 C13 H13 126.6
N2 C13 H13 126.6
C20 C14 C23 107.4(8)
C20 C14 Fe1 69.7(5)
C23 C14 Fe1 69.1(5)
C20 C14 H14 126.3
C23 C14 H14 126.3
Fe1 C14 H14 126.3
C2 C15 C17 112.0(8)
C2 C15 H15A 109.2
C17 C15 H15A 109.2
C2 C15 H15B 109.2
C17 C15 H15B 109.2
H15A C15 H15B 107.9
C19 C16 C8 109.2(11)
C19 C16 Fe1 71.0(7)
C8 C16 Fe1 68.7(6)
C19 C16 H16 125.4
C8 C16 H16 125.4
Fe1 C16 H16 125.4
N1 C17 C15 110.7(7)
N1 C17 H17A 109.5
C15 C17 H17A 109.5
N1 C17 H17B 109.5
C15 C17 H17B 109.5
H17A C17 H17B 108.1
C7 C18 C20 107.8(8)
C7 C18 Fe1 69.8(5)
C20 C18 Fe1 69.6(5)
C7 C18 H18 126.1
C20 C18 H18 126.1
Fe1 C18 H18 126.1
C16 C19 C22 110.1(11)
C16 C19 Fe1 71.3(8)
C22 C19 Fe1 69.3(7)
C16 C19 H19 124.9
C22 C19 H19 124.9
Fe1 C19 H19 124.9
C18 C20 C14 108.5(8)
C18 C20 C21 126.5(8)
C14 C20 C21 125.0(8)
C18 C20 Fe1 69.7(5)
C14 C20 Fe1 69.5(5)
C21 C20 Fe1 125.2(6)
C3 C21 C5 118.0(8)
C3 C21 C20 121.4(7)
C5 C21 C20 120.5(8)
C19 C22 C11 105.9(10)
C19 C22 Fe1 70.2(7)
C11 C22 Fe1 69.6(6)
C19 C22 H22 127.0
C11 C22 H22 127.0
Fe1 C22 H22 127.0
C7 C23 C14 105.9(8)
C7 C23 Fe1 69.6(6)
C14 C23 Fe1 68.6(5)
C7 C23 H23 127.1
C14 C23 H23 127.1
Fe1 C23 H23 127.1
C22 Fe1 C8 68.4(5)
C22 Fe1 C11 41.5(5)
C8 Fe1 C11 39.4(5)
C22 Fe1 C7 153.9(5)
C8 Fe1 C7 126.4(5)
C11 Fe1 C7 162.8(5)
C22 Fe1 C14 126.3(4)
C8 Fe1 C14 119.5(5)
C11 Fe1 C14 107.9(4)
C7 Fe1 C14 68.7(4)
C22 Fe1 C20 108.1(4)
C8 Fe1 C20 154.5(5)
C11 Fe1 C20 121.1(4)
C7 Fe1 C20 68.1(4)
C14 Fe1 C20 40.8(4)
C22 Fe1 C19 40.6(5)
C8 Fe1 C19 67.5(5)
C11 Fe1 C19 67.9(5)
C7 Fe1 C19 119.9(5)
C14 Fe1 C19 164.4(5)
C20 Fe1 C19 127.2(5)
C22 Fe1 C16 66.7(5)
C8 Fe1 C16 41.8(5)
C11 Fe1 C16 67.4(5)
C7 Fe1 C16 108.6(5)
C14 Fe1 C16 156.3(5)
C20 Fe1 C16 161.9(5)
C19 Fe1 C16 37.7(5)
C22 Fe1 C18 119.7(4)
C8 Fe1 C18 163.5(5)
C11 Fe1 C18 155.7(5)
C7 Fe1 C18 40.4(4)
C14 Fe1 C18 68.8(4)
C20 Fe1 C18 40.7(3)
C19 Fe1 C18 108.4(4)
C16 Fe1 C18 125.3(4)
C22 Fe1 C23 164.8(5)
C8 Fe1 C23 106.8(4)
C11 Fe1 C23 125.8(5)
C7 Fe1 C23 40.4(4)
C14 Fe1 C23 42.3(4)
C20 Fe1 C23 69.6(4)
C19 Fe1 C23 152.5(5)
C16 Fe1 C23 120.1(5)
C18 Fe1 C23 69.0(4)
C10 N1 C6 109.6(8)
C10 N1 C17 123.5(8)
C6 N1 C17 127.0(8)
C10 N2 C13 108.4(7)
C10 N2 C9 124.0(7)
C13 N2 C9 127.6(7)

loop_
_geom_bond_atom_site_label_1
_geom_bond_atom_site_label_2
_geom_bond_distance
C1 C3 1.367(13)
C1 C9 1.395(12)
C1 H1 0.9500
C2 C15 1.487(13)
C2 C4 1.506(18)
C2 H2A 0.9900
C2 H2B 0.9900
C3 C21 1.394(13)
C3 H3 0.9500
C4 H4A 0.9800
C4 H4B 0.9800
C4 H4C 0.9800
C5 C12 1.382(13)
C5 C21 1.424(12)
C5 H5 0.9500
C6 C13 1.346(13)
C6 N1 1.351(13)
C6 H6 0.9500
C7 C18 1.407(13)
C7 C23 1.409(15)
C7 Fe1 2.039(9)
C7 H7 1.0000
C8 C11 1.370(17)
C8 C16 1.455(18)
C8 Fe1 2.031(10)
C8 H8 1.0000
C9 C12 1.401(13)
C9 N2 1.429(10)
C10 N1 1.336(12)
C10 N2 1.353(11)
C10 H10 0.9500
C11 C22 1.440(17)
C11 Fe1 2.034(10)
C11 H11 1.0000
C12 H12 0.9500
C13 N2 1.379(11)
C13 H13 0.9500
C14 C20 1.422(13)
C14 C23 1.472(13)
C14 Fe1 2.038(9)
C14 H14 1.0000
C15 C17 1.529(14)
C15 H15A 0.9900
C15 H15B 0.9900
C16 C19 1.317(19)
C16 Fe1 2.041(10)
C16 H16 1.0000
C17 N1 1.491(11)
C17 H17A 0.9900
C17 H17B 0.9900
C18 C20 1.418(12)
C18 Fe1 2.040(9)
C18 H18 1.0000
C19 C22 1.409(18)
C19 Fe1 2.038(12)
C19 H19 1.0000
C20 C21 1.477(11)
C20 Fe1 2.040(7)
C22 Fe1 2.026(10)
C22 H22 1.0000
C23 Fe1 2.045(10)
C23 H23 1.0000
